data_4504232
loop_
_publ_author_name
'Li, Xiang-Ping'
'Pan, Mei'
'Zheng, Sheng-Run'
'Liu, Yong-Ru'
'He, Qi-Ting'
'Kang, Bei-Sheng'
'Su, Cheng-Yong'

_publ_section_title
;
 Dimension Increase via Hydrogen Bonding and Weak Coordination
 Interactions from Simple Complexes of 2-(Pyridyl)benzimidazole Ligands
;
_journal_issue 12
_journal_name_full 'Crystal Growth &amp; Design'
_journal_page_first 2481
_journal_paper_doi 10.1021/cg070080j
_journal_volume 7
_journal_year 2007
_chemical_formula_sum 'C24 H22 Cl2 Cu N6 O2'
_chemical_formula_weight 560.92
_chemical_name_systematic
; 
 ? 
;
_space_group_IT_number 14
_symmetry_cell_setting monoclinic
_symmetry_space_group_name_Hall '-P 2ybc'
_symmetry_space_group_name_H-M 'P 1 21/c 1'
_atom_sites_solution_hydrogens geom
_atom_sites_solution_primary direct
_atom_sites_solution_secondary difmap
_audit_creation_method SHELXL-97
_cell_angle_alpha 90.00
_cell_angle_beta 100.793(10)
_cell_angle_gamma 90.00
_cell_formula_units_Z 2
_cell_length_a 7.0234(10)
_cell_length_b 11.5342(10)
_cell_length_c 14.1741(10)
_cell_measurement_reflns_used 25
_cell_measurement_temperature 293(2)
_cell_measurement_theta_max 15
_cell_measurement_theta_min 5
_cell_volume 1127.9(2)
_computing_structure_refinement 'SHELXL-97 (Sheldrick, 1997)'
_computing_structure_solution 'SHELXS-97 (Sheldrick, 1990)'
_diffrn_ambient_temperature 293(2)
_diffrn_measured_fraction_theta_full 0.999
_diffrn_measured_fraction_theta_max 0.999
_diffrn_measurement_device_type P4
_diffrn_measurement_method '\w scan'
_diffrn_radiation_monochromator graphite
_diffrn_radiation_source 'fine-focus sealed tube'
_diffrn_radiation_type MoK\a
_diffrn_radiation_wavelength 0.71073
_diffrn_reflns_av_R_equivalents 0.0320
_diffrn_reflns_av_sigmaI/netI 0.0438
_diffrn_reflns_limit_h_max 1
_diffrn_reflns_limit_h_min -8
_diffrn_reflns_limit_k_max 1
_diffrn_reflns_limit_k_min -14
_diffrn_reflns_limit_l_max 17
_diffrn_reflns_limit_l_min -17
_diffrn_reflns_number 3063
_diffrn_reflns_theta_full 25.98
_diffrn_reflns_theta_max 25.98
_diffrn_reflns_theta_min 2.29
_diffrn_standards_interval_count 300
_diffrn_standards_number 2
_exptl_absorpt_coefficient_mu 1.243
_exptl_absorpt_correction_T_max 0.8858
_exptl_absorpt_correction_T_min 0.7892
_exptl_absorpt_correction_type psi-scan
_exptl_crystal_colour Green
_exptl_crystal_density_diffrn 1.652
_exptl_crystal_density_method 'not measured'
_exptl_crystal_description Block
_exptl_crystal_F_000 574
_exptl_crystal_size_max 0.20
_exptl_crystal_size_mid 0.10
_exptl_crystal_size_min 0.10
_refine_diff_density_max 0.464
_refine_diff_density_min -0.467
_refine_diff_density_rms 0.109
_refine_ls_extinction_method none
_refine_ls_goodness_of_fit_ref 1.036
_refine_ls_hydrogen_treatment mixed
_refine_ls_matrix_type full
_refine_ls_number_parameters 204
_refine_ls_number_reflns 2217
_refine_ls_number_restraints 0
_refine_ls_restrained_S_all 1.036
_refine_ls_R_factor_all 0.0598
_refine_ls_R_factor_gt 0.0347
_refine_ls_shift/su_max 0.000
_refine_ls_shift/su_mean 0.000
_refine_ls_structure_factor_coef Fsqd
_refine_ls_weighting_details 'calc w=1/[\s^2^(Fo^2^)+(0.0506P)^2^+0.0000P] where P=(Fo^2^+2Fc^2^)/3'
_refine_ls_weighting_scheme calc
_refine_ls_wR_factor_gt 0.0832
_refine_ls_wR_factor_ref 0.0883
_reflns_number_gt 1612
_reflns_number_total 2217
_reflns_threshold_expression >2sigma(I)
_cod_data_source_file cg070080j-file003.cif
_cod_data_source_block 8
_cod_original_sg_symbol_H-M p21/c
_cod_database_code 4504232

loop_
_symmetry_equiv_pos_as_xyz
'x, y, z'
'-x, y+1/2, -z+1/2'
'-x, -y, -z'
'x, -y-1/2, z-1/2'

loop_
_atom_site_label
_atom_site_type_symbol
_atom_site_fract_x
_atom_site_fract_y
_atom_site_fract_z
_atom_site_U_iso_or_equiv
_atom_site_adp_type
_atom_site_occupancy
_atom_site_symmetry_multiplicity
_atom_site_calc_flag
_atom_site_refinement_flags
Cu1 Cu 0.0000 0.0000 0.0000 0.02833(15) Uani 1 2 d S
O1 O -0.2629(4) 0.1428(2) 0.01090(16) 0.0419(5) Uani 1 1 d .
N1 N 0.0681(3) -0.00253(16) 0.14368(14) 0.0266(4) Uani 1 1 d .
N2 N 0.2242(3) 0.0773(2) 0.50748(15) 0.0280(5) Uani 1 1 d .
N3 N 0.2868(3) -0.11077(17) 0.49621(13) 0.0267(5) Uani 1 1 d .
Cl1 Cl 0.23062(10) 0.14601(5) -0.00419(4) 0.0352(2) Uani 1 1 d .
C1 C 0.0586(4) 0.0926(2) 0.19675(17) 0.0291(6) Uani 1 1 d .
C2 C 0.1083(4) 0.0927(2) 0.29562(17) 0.0288(6) Uani 1 1 d .
C4 C 0.1803(4) -0.1073(2) 0.28849(17) 0.0280(5) Uani 1 1 d .
C5 C 0.1268(4) -0.1012(2) 0.18983(16) 0.0274(5) Uani 1 1 d .
C6 C 0.2277(3) -0.01578(19) 0.44872(17) 0.0249(5) Uani 1 1 d .
C7 C 0.2883(3) 0.0398(2) 0.60007(16) 0.0277(5) Uani 1 1 d .
C8 C 0.3133(4) 0.0963(3) 0.68883(19) 0.0351(6) Uani 1 1 d .
C9 C 0.3801(4) 0.0293(3) 0.76877(18) 0.0399(7) Uani 1 1 d .
C10 C 0.4235(4) -0.0872(3) 0.76182(19) 0.0399(7) Uani 1 1 d .
C11 C 0.3993(4) -0.1437(3) 0.67430(19) 0.0334(6) Uani 1 1 d .
C12 C 0.3269(3) -0.0779(2) 0.59224(16) 0.0264(5) Uani 1 1 d .
C3 C 0.1707(3) -0.0090(2) 0.34365(16) 0.0241(5) Uani 1 1 d .
H21 H 0.195(4) 0.142(2) 0.4931(18) 0.029(8) Uiso 1 1 d .
H3 H 0.095(4) 0.160(3) 0.3299(19) 0.042(8) Uiso 1 1 d .
H4 H 0.228(4) -0.174(2) 0.3150(17) 0.032(7) Uiso 1 1 d .
H8 H 0.284(4) 0.174(2) 0.6905(18) 0.034(7) Uiso 1 1 d .
H1 H 0.019(4) 0.162(2) 0.1619(17) 0.031(7) Uiso 1 1 d .
H5 H 0.129(4) -0.171(2) 0.1492(16) 0.026(6) Uiso 1 1 d .
H9 H 0.393(4) 0.069(2) 0.8303(19) 0.038(7) Uiso 1 1 d .
H02 H -0.279(6) 0.220(4) 0.015(3) 0.092(14) Uiso 1 1 d .
H10 H 0.476(5) -0.125(3) 0.815(2) 0.056(10) Uiso 1 1 d .
H01 H -0.358(5) 0.122(3) 0.012(2) 0.032(10) Uiso 1 1 d .
H11 H 0.419(4) -0.220(2) 0.6677(18) 0.035(7) Uiso 1 1 d .

loop_
_atom_site_aniso_label
_atom_site_aniso_U_11
_atom_site_aniso_U_22
_atom_site_aniso_U_33
_atom_site_aniso_U_23
_atom_site_aniso_U_13
_atom_site_aniso_U_12
Cu1 0.0384(3) 0.0293(2) 0.0154(2) 0.00096(17) 0.00029(16) -0.0067(2)
O1 0.0460(15) 0.0341(13) 0.0460(13) 0.0020(9) 0.0095(11) -0.0001(11)
N1 0.0298(11) 0.0273(10) 0.0213(9) 0.0012(9) 0.0012(8) -0.0012(9)
N2 0.0351(12) 0.0267(12) 0.0214(10) -0.0009(9) 0.0033(9) 0.0016(10)
N3 0.0328(11) 0.0283(11) 0.0183(9) 0.0013(9) 0.0030(8) 0.0014(10)
Cl1 0.0437(4) 0.0319(4) 0.0284(3) -0.0004(3) 0.0030(3) -0.0096(3)
C1 0.0342(14) 0.0273(13) 0.0237(13) 0.0030(11) 0.0000(10) 0.0022(11)
C2 0.0353(15) 0.0273(13) 0.0231(13) -0.0036(10) 0.0039(11) 0.0025(11)
C4 0.0323(14) 0.0272(13) 0.0232(12) 0.0050(11) 0.0018(10) 0.0020(11)
C5 0.0328(14) 0.0293(13) 0.0199(11) -0.0029(11) 0.0043(10) -0.0005(11)
C6 0.0265(12) 0.0260(13) 0.0219(11) -0.0006(10) 0.0035(9) 0.0003(10)
C7 0.0259(12) 0.0359(13) 0.0212(12) 0.0001(10) 0.0042(10) -0.0020(11)
C8 0.0367(15) 0.0402(16) 0.0289(14) -0.0114(12) 0.0074(11) -0.0032(13)
C9 0.0400(15) 0.0603(19) 0.0187(12) -0.0048(12) 0.0039(11) -0.0096(14)
C10 0.0361(16) 0.0587(19) 0.0233(14) 0.0080(13) 0.0011(11) -0.0074(14)
C11 0.0345(15) 0.0385(16) 0.0261(13) 0.0056(12) 0.0030(11) -0.0029(12)
C12 0.0245(12) 0.0347(13) 0.0198(11) -0.0005(10) 0.0036(9) -0.0030(10)
C3 0.0226(11) 0.0307(12) 0.0186(11) 0.0015(10) 0.0023(9) -0.0023(10)

loop_
_atom_type_symbol
_atom_type_description
_atom_type_scat_dispersion_real
_atom_type_scat_dispersion_imag
_atom_type_scat_source
C C 0.0033 0.0016 'International Tables Vol C Tables 4.2.6.8 and 6.1.1.4'
H H 0.0000 0.0000 'International Tables Vol C Tables 4.2.6.8 and 6.1.1.4'
N N 0.0061 0.0033 'International Tables Vol C Tables 4.2.6.8 and 6.1.1.4'
Cl Cl 0.1484 0.1585 'International Tables Vol C Tables 4.2.6.8 and 6.1.1.4'
Cu Cu 0.3201 1.2651 'International Tables Vol C Tables 4.2.6.8 and 6.1.1.4'
O O 0.0106 0.0060 'International Tables Vol C Tables 4.2.6.8 and 6.1.1.4'

loop_
_geom_angle_atom_site_label_1
_geom_angle_atom_site_label_2
_geom_angle_atom_site_label_3
_geom_angle
_geom_angle_site_symmetry_1
_geom_angle_site_symmetry_3
N1 Cu1 N1 180.00(11) . 3
N1 Cu1 Cl1 89.91(6) . 3
N1 Cu1 Cl1 90.09(6) 3 3
N1 Cu1 Cl1 90.09(6) . .
N1 Cu1 Cl1 89.91(6) 3 .
Cl1 Cu1 Cl1 180.00(4) 3 .
H02 O1 H01 102(4) . .
C5 N1 C1 117.7(2) . .
C5 N1 Cu1 120.16(16) . .
C1 N1 Cu1 122.11(16) . .
C6 N2 C7 107.2(2) . .
C6 N2 H21 128.3(19) . .
C7 N2 H21 124.5(19) . .
C6 N3 C12 105.1(2) . .
N1 C1 C2 122.8(2) . .
N1 C1 H1 116.0(15) . .
C2 C1 H1 121.2(15) . .
C1 C2 C3 119.7(2) . .
C1 C2 H3 120.2(17) . .
C3 C2 H3 120.1(17) . .
C5 C4 C3 119.8(2) . .
C5 C4 H4 118.6(16) . .
C3 C4 H4 121.4(16) . .
N1 C5 C4 122.6(2) . .
N1 C5 H5 116.2(13) . .
C4 C5 H5 121.2(13) . .
N3 C6 N2 112.6(2) . .
N3 C6 C3 124.4(2) . .
N2 C6 C3 123.0(2) . .
N2 C7 C12 105.3(2) . .
N2 C7 C8 132.5(3) . .
C12 C7 C8 122.2(2) . .
C9 C8 C7 116.4(3) . .
C9 C8 H8 124.6(16) . .
C7 C8 H8 119.0(16) . .
C8 C9 C10 122.0(3) . .
C8 C9 H9 115.8(17) . .
C10 C9 H9 122.1(17) . .
C11 C10 C9 121.9(3) . .
C11 C10 H10 119(2) . .
C9 C10 H10 119(2) . .
C10 C11 C12 117.0(3) . .
C10 C11 H11 124.0(17) . .
C12 C11 H11 118.8(17) . .
N3 C12 C7 109.7(2) . .
N3 C12 C11 129.8(2) . .
C7 C12 C11 120.5(2) . .
C2 C3 C4 117.4(2) . .
C2 C3 C6 123.0(2) . .
C4 C3 C6 119.7(2) . .

loop_
_geom_bond_atom_site_label_1
_geom_bond_atom_site_label_2
_geom_bond_distance
_geom_bond_site_symmetry_2
Cu1 N1 2.0031(19) .
Cu1 N1 2.0031(19) 3
Cu1 Cl1 2.3451(7) 3
Cu1 Cl1 2.3451(7) .
O1 H02 0.90(5) .
O1 H01 0.71(3) .
N1 C5 1.338(3) .
N1 C1 1.339(3) .
N2 C6 1.362(3) .
N2 C7 1.375(3) .
N2 H21 0.79(3) .
N3 C6 1.312(3) .
N3 C12 1.390(3) .
C1 C2 1.379(3) .
C1 H1 0.96(3) .
C2 C3 1.385(3) .
C2 H3 0.93(3) .
C4 C5 1.380(3) .
C4 C3 1.386(3) .
C4 H4 0.90(3) .
C5 H5 0.99(2) .
C6 C3 1.470(3) .
C7 C12 1.393(4) .
C7 C8 1.398(3) .
C8 C9 1.379(4) .
C8 H8 0.92(3) .
C9 C10 1.386(5) .
C9 H9 0.97(3) .
C10 C11 1.383(4) .
C10 H10 0.89(3) .
C11 C12 1.402(3) .
C11 H11 0.90(3) .

loop_
_geom_hbond_atom_site_label_D
_geom_hbond_atom_site_label_H
_geom_hbond_atom_site_label_A
_geom_hbond_distance_DH
_geom_hbond_distance_HA
_geom_hbond_distance_DA
_geom_hbond_angle_DHA
_geom_hbond_site_symmetry_A
N2 H21 Cl1 0.79(3) 2.46(3) 3.197(2) 156(3) 4_566
O1 H02 N3 0.90(5) 1.96(5) 2.848(3) 169(4) 2
O1 H01 Cl1 0.71(3) 2.87(3) 3.523(3) 154(3) 1_455

loop_
_geom_torsion_atom_site_label_1
_geom_torsion_atom_site_label_2
_geom_torsion_atom_site_label_3
_geom_torsion_atom_site_label_4
_geom_torsion
_geom_torsion_site_symmetry_1
N1 Cu1 N1 C5 -63(5) 3
Cl1 Cu1 N1 C5 56.98(18) 3
Cl1 Cu1 N1 C5 -123.02(18) .
N1 Cu1 N1 C1 116(5) 3
Cl1 Cu1 N1 C1 -123.54(19) 3
Cl1 Cu1 N1 C1 56.46(19) .
C5 N1 C1 C2 0.7(4) .
Cu1 N1 C1 C2 -178.83(19) .
N1 C1 C2 C3 -0.1(4) .
C1 N1 C5 C4 -1.2(4) .
Cu1 N1 C5 C4 178.30(19) .
C3 C4 C5 N1 1.2(4) .
C12 N3 C6 N2 -0.8(3) .
C12 N3 C6 C3 179.4(2) .
C7 N2 C6 N3 0.8(3) .
C7 N2 C6 C3 -179.3(2) .
C6 N2 C7 C12 -0.5(3) .
C6 N2 C7 C8 -179.4(3) .
N2 C7 C8 C9 179.3(3) .
C12 C7 C8 C9 0.5(4) .
C7 C8 C9 C10 1.1(4) .
C8 C9 C10 C11 -1.1(4) .
C9 C10 C11 C12 -0.5(4) .
C6 N3 C12 C7 0.4(3) .
C6 N3 C12 C11 -178.1(3) .
N2 C7 C12 N3 0.1(3) .
C8 C7 C12 N3 179.1(2) .
N2 C7 C12 C11 178.8(2) .
C8 C7 C12 C11 -2.2(4) .
C10 C11 C12 N3 -179.5(2) .
C10 C11 C12 C7 2.1(4) .
C1 C2 C3 C4 0.1(4) .
C1 C2 C3 C6 179.5(2) .
C5 C4 C3 C2 -0.6(4) .
C5 C4 C3 C6 180.0(2) .
N3 C6 C3 C2 179.8(2) .
N2 C6 C3 C2 -0.1(4) .
N3 C6 C3 C4 -0.9(4) .
N2 C6 C3 C4 179.3(2) .
